data_4088108
loop_
_publ_author_name
'Ro\,sca, Drago\,s-Adrian'
'Bochmann, Manfred'

_publ_section_title
;
 Photochemical Disproportionation of an AuIIPincer Complex: Synthesis and
 Structure of an AuI4AuIII4Macrocycle
;
_journal_issue 1
_journal_name_full Organometallics
_journal_page_first 27
_journal_paper_doi 10.1021/acs.organomet.5b00846
_journal_volume 35
_journal_year 2015
_chemical_formula_moiety ' 	C199.40 H202.20 Au8 N8, 0.6(C) '
_chemical_formula_sum 'C200 H202.2 Au8 N8'
_chemical_formula_weight 4293.66
_space_group_IT_number 85
_space_group_name_Hall '-P 4a'
_space_group_name_H-M_alt 'P 4/n :2'
_symmetry_cell_setting tetragonal
_symmetry_space_group_name_Hall '-P 4a'
_symmetry_space_group_name_H-M 'P 4/n :2'
_atom_sites_solution_hydrogens geom
_atom_sites_solution_primary direct
_atom_sites_solution_secondary difmap
_audit_creation_method SHELXL-97
_cell_angle_alpha 90.00
_cell_angle_beta 90.00
_cell_angle_gamma 90.00
_cell_formula_units_Z 2
_cell_length_a 26.9936(10)
_cell_length_b 26.9936(10)
_cell_length_c 12.952(5)
_cell_measurement_reflns_used 16323
_cell_measurement_temperature 100
_cell_measurement_theta_max 29.4
_cell_measurement_theta_min 2.3
_cell_volume 9438(4)
_computing_structure_refinement 'SHELXL-97 (Sheldrick, 2008)'
_diffrn_ambient_temperature 100
_diffrn_measured_fraction_theta_full 0.994
_diffrn_measured_fraction_theta_max 0.994
_diffrn_measurement_device_type Molybdenum
_diffrn_radiation_monochromator graphite
_diffrn_radiation_source 'fine-focus sealed tube'
_diffrn_radiation_type MoK\a
_diffrn_radiation_wavelength 0.71073
_diffrn_reflns_av_R_equivalents 0.1255
_diffrn_reflns_av_sigmaI/netI 0.0653
_diffrn_reflns_limit_h_max 35
_diffrn_reflns_limit_h_min -35
_diffrn_reflns_limit_k_max 35
_diffrn_reflns_limit_k_min -28
_diffrn_reflns_limit_l_max 16
_diffrn_reflns_limit_l_min -16
_diffrn_reflns_number 58627
_diffrn_reflns_theta_full 27.48
_diffrn_reflns_theta_max 27.48
_diffrn_reflns_theta_min 3.02
_exptl_absorpt_coefficient_mu 6.239
_exptl_absorpt_correction_T_max 1.000
_exptl_absorpt_correction_T_min 0.846
_exptl_absorpt_correction_type multi-scan
_exptl_absorpt_process_details
;
CrysAlisPro RED, Oxford Diffraction Ltd., Version 1.171.32.24
Empirical absorption correction using spherical harmonics,
implemented in SCALE3 ABSPACK scaling algorithm.
;
_exptl_crystal_colour yellow
_exptl_crystal_density_diffrn 1.511
_exptl_crystal_density_method 'not measured'
_exptl_crystal_description block
_exptl_crystal_F_000 4180.4
_exptl_crystal_size_max 0.6
_exptl_crystal_size_mid 0.6
_exptl_crystal_size_min 0.3
_refine_diff_density_max 3.269
_refine_diff_density_min -2.122
_refine_diff_density_rms 0.212
_refine_ls_extinction_method none
_refine_ls_goodness_of_fit_ref 1.230
_refine_ls_hydrogen_treatment mixed
_refine_ls_matrix_type full
_refine_ls_number_parameters 520
_refine_ls_number_reflns 10770
_refine_ls_number_restraints 0
_refine_ls_restrained_S_all 1.230
_refine_ls_R_factor_all 0.0806
_refine_ls_R_factor_gt 0.0726
_refine_ls_shift/su_max 0.016
_refine_ls_shift/su_mean 0.001
_refine_ls_structure_factor_coef Fsqd
_refine_ls_weighting_details 'calc w=1/[\s^2^(Fo^2^)+(0.0430P)^2^+129.3529P] where P=(Fo^2^+2Fc^2^)/3'
_refine_ls_weighting_scheme calc
_refine_ls_wR_factor_gt 0.1735
_refine_ls_wR_factor_ref 0.1778
_reflns_number_gt 9777
_reflns_number_total 10770
_reflns_threshold_expression >2\s(I)
_cod_data_source_file om5b00846_si_001.cif
_cod_data_source_block 2012ncs0923
_cod_depositor_comments
;
The following automatic conversions were performed:

data item '_exptl_absorpt_correction_type' value 'Multi-scan' was
changed to 'multi-scan' in accordance with the
/home/saulius/struct/COD-crude-data/automatic-downloads/DataCite-retrospective/ACS/depositions/lib/dictionaries/cif_core.dic
dictionary named 'cif_core.dic' version 2.4.2 last updated on
2011-04-26.

Automatic conversion script
Id: cif_fix_values 6909 2019-04-08 15:41:33Z antanas 
;
_cod_original_sg_symbol_Hall -P4a
_cod_original_sg_symbol_H-M P4/n
_cod_original_formula_sum 'C200 H202.20 Au8 N8'
_cod_database_code 4088108

loop_
_symmetry_equiv_pos_as_xyz
'x, y, z'
'-y+1/2, x, z'
'-x+1/2, -y+1/2, z'
'y, -x+1/2, z'
'-x, -y, -z'
'y-1/2, -x, -z'
'x-1/2, y-1/2, -z'
'-y, x-1/2, -z'

loop_
_atom_site_label
_atom_site_type_symbol
_atom_site_fract_x
_atom_site_fract_y
_atom_site_fract_z
_atom_site_U_iso_or_equiv
_atom_site_adp_type
_atom_site_occupancy
_atom_site_symmetry_multiplicity
_atom_site_calc_flag
_atom_site_refinement_flags
_atom_site_disorder_assembly
_atom_site_disorder_group
Au2 Au 0.120343(15) 0.188954(14) 0.44171(3) 0.03083(12) Uani 1 1 d . A .
Au1 Au 0.041260(14) 0.082145(14) 0.41540(3) 0.03142(12) Uani 1 1 d . . .
N1 N 0.0520(3) 0.0351(3) 0.5374(7) 0.0343(19) Uani 1 1 d . . .
N2 N 0.1444(3) 0.1265(3) 0.3534(6) 0.0288(17) Uani 1 1 d . . .
C14 C 0.1042(4) -0.0684(4) 0.2570(10) 0.047(3) Uani 1 1 d . . .
H14 H 0.1163 -0.0982 0.2314 0.056 Uiso 1 1 calc R . .
C31 C 0.0763(3) 0.1424(4) 0.2318(8) 0.029(2) Uani 1 1 d . . .
C46 C -0.0781(5) 0.2188(5) 0.0499(11) 0.059(4) Uani 1 1 d . . .
H46A H -0.1103 0.2336 0.0427 0.089 Uiso 1 1 calc R . .
H46B H -0.0757 0.1905 0.0054 0.089 Uiso 1 1 calc R . .
H46C H -0.0532 0.2426 0.0312 0.089 Uiso 1 1 calc R . .
C42 C 0.1041(6) 0.2408(4) 0.6363(9) 0.056(4) Uani 1 1 d . A .
H42 H 0.1052 0.2083 0.6601 0.068 Uiso 1 1 calc R . .
C2 C -0.0101(5) 0.1720(5) 0.5320(11) 0.056(3) Uani 1 1 d . . .
H2 H -0.0122 0.1893 0.4701 0.068 Uiso 1 1 calc R . .
C44 C -0.1146(4) 0.1670(5) 0.1912(12) 0.059(4) Uani 1 1 d . . .
H44A H -0.1455 0.1835 0.1787 0.089 Uiso 1 1 calc R . .
H44B H -0.1123 0.1581 0.2629 0.089 Uiso 1 1 calc R . .
H44C H -0.1127 0.1376 0.1497 0.089 Uiso 1 1 calc R . .
C1 C 0.0134(4) 0.1265(4) 0.5327(9) 0.039(2) Uani 1 1 d . . .
C3 C -0.0308(7) 0.1930(5) 0.6210(15) 0.087(7) Uani 1 1 d . B .
C41 C 0.1003(6) 0.2791(4) 0.7070(9) 0.058(4) Uani 1 1 d . . .
C4 C -0.0198(7) 0.1710(5) 0.7184(13) 0.081(6) Uani 1 1 d . . .
H4 H -0.0291 0.1869 0.7791 0.097 Uiso 1 1 calc R . .
C37 C 0.1065(4) 0.2500(4) 0.5271(8) 0.038(2) Uani 1 1 d . . .
C11 C 0.0734(4) -0.0098(4) 0.5152(8) 0.033(2) Uani 1 1 d . . .
C9 C 0.0723(4) -0.0250(5) 0.6977(9) 0.045(3) Uani 1 1 d . . .
H9 H 0.0787 -0.0461 0.7529 0.054 Uiso 1 1 calc R . .
C33 C 0.1548(4) 0.0995(4) 0.1786(8) 0.032(2) Uani 1 1 d . . .
H33 H 0.1436 0.0987 0.1107 0.039 Uiso 1 1 calc R . .
C12 C 0.0821(4) -0.0177(4) 0.4050(8) 0.033(2) Uani 1 1 d . . .
C38 C 0.1036(3) 0.2979(4) 0.4932(8) 0.029(2) Uani 1 1 d . A .
C10 C 0.0823(4) -0.0401(4) 0.5994(9) 0.042(3) Uani 1 1 d . . .
H10 H 0.0954 -0.0715 0.5887 0.050 Uiso 1 1 calc R . .
C34 C 0.1990(4) 0.0773(4) 0.2057(9) 0.043(3) Uani 1 1 d . . .
H34 H 0.2181 0.0620 0.1552 0.052 Uiso 1 1 calc R . .
C26 C 0.0341(4) 0.1295(4) 0.2935(8) 0.034(2) Uani 1 1 d . . .
C35 C 0.2152(4) 0.0775(4) 0.3077(9) 0.034(2) Uani 1 1 d . . .
H35 H 0.2440 0.0611 0.3269 0.041 Uiso 1 1 calc R . .
C36 C 0.1865(3) 0.1035(3) 0.3815(7) 0.0263(19) Uani 1 1 d . . .
C17 C 0.0684(4) 0.0210(4) 0.3360(8) 0.033(2) Uani 1 1 d . . .
C29 C 0.0210(4) 0.1878(4) 0.1177(9) 0.038(2) Uani 1 1 d . . .
H29 H 0.0168 0.2059 0.0572 0.046 Uiso 1 1 calc R . .
C15 C 0.0903(4) -0.0309(4) 0.1877(9) 0.042(3) Uani 1 1 d . . .
C16 C 0.0722(4) 0.0135(4) 0.2281(9) 0.039(2) Uani 1 1 d . . .
H16 H 0.0624 0.0386 0.1833 0.047 Uiso 1 1 calc R . .
C30 C 0.0678(4) 0.1708(4) 0.1430(8) 0.035(2) Uani 1 1 d . . .
H30 H 0.0943 0.1784 0.0999 0.042 Uiso 1 1 calc R . .
C32 C 0.1272(3) 0.1232(3) 0.2560(7) 0.0280(19) Uani 1 1 d . . .
C8 C 0.0523(4) 0.0224(5) 0.7157(9) 0.044(3) Uani 1 1 d . . .
H8 H 0.0458 0.0332 0.7826 0.053 Uiso 1 1 calc R . .
C7 C 0.0424(4) 0.0525(4) 0.6318(8) 0.040(3) Uani 1 1 d . . .
C28 C -0.0199(4) 0.1787(4) 0.1802(9) 0.040(3) Uani 1 1 d . . .
C27 C -0.0116(4) 0.1485(4) 0.2679(9) 0.039(2) Uani 1 1 d . . .
H27 H -0.0384 0.1410 0.3103 0.046 Uiso 1 1 calc R . .
C13 C 0.1002(4) -0.0618(4) 0.3641(9) 0.041(3) Uani 1 1 d . . .
H13 H 0.1098 -0.0872 0.4084 0.049 Uiso 1 1 calc R . .
C39 C 0.0985(3) 0.3374(4) 0.5666(7) 0.0282(19) Uani 1 1 d . . .
H39 H 0.0963 0.3698 0.5427 0.034 Uiso 1 1 calc R A .
C40 C 0.0967(5) 0.3288(4) 0.6703(9) 0.046(3) Uani 1 1 d . A .
H40 H 0.0931 0.3549 0.7165 0.055 Uiso 1 1 calc R . .
C5 C 0.0043(6) 0.1267(5) 0.7227(10) 0.061(4) Uani 1 1 d . . .
H5 H 0.0104 0.1120 0.7864 0.073 Uiso 1 1 calc R . .
C6 C 0.0201(5) 0.1031(4) 0.6320(9) 0.044(3) Uani 1 1 d . . .
C43 C -0.0704(4) 0.2027(4) 0.1623(11) 0.048(3) Uani 1 1 d . . .
C50 C 0.0899(6) 0.2173(5) 0.8546(9) 0.058(4) Uani 1 1 d . . .
C47A C 0.1194(17) 0.2710(10) 0.8249(19) 0.050(9) Uani 0.46(2) 1 d P A 1
C48A C 0.0980(16) 0.3141(15) 0.891(2) 0.065(10) Uani 0.46(2) 1 d P A 1
H48A H 0.0630 0.3168 0.8792 0.097 Uiso 0.46(2) 1 calc PR A 1
H48B H 0.1139 0.3446 0.8722 0.097 Uiso 0.46(2) 1 calc PR A 1
H48C H 0.1039 0.3075 0.9629 0.097 Uiso 0.46(2) 1 calc PR A 1
C49A C 0.1776(10) 0.2630(12) 0.839(2) 0.053(9) Uani 0.46(2) 1 d P A 1
H49A H 0.1882 0.2358 0.7964 0.080 Uiso 0.46(2) 1 calc PR A 1
H49B H 0.1847 0.2559 0.9098 0.080 Uiso 0.46(2) 1 calc PR A 1
H49C H 0.1948 0.2926 0.8184 0.080 Uiso 0.46(2) 1 calc PR A 1
C48B C 0.1293(13) 0.2973(13) 0.886(2) 0.063(9) Uani 0.54(2) 1 d P A 2
H48D H 0.1276 0.3319 0.8691 0.094 Uiso 0.54(2) 1 calc PR A 2
H48E H 0.1610 0.2844 0.8663 0.094 Uiso 0.54(2) 1 calc PR A 2
H48F H 0.1249 0.2933 0.9593 0.094 Uiso 0.54(2) 1 calc PR A 2
C49B C 0.0357(11) 0.2900(9) 0.8615(18) 0.059(8) Uani 0.54(2) 1 d P A 2
H49D H 0.0339 0.3241 0.8403 0.089 Uiso 0.54(2) 1 calc PR A 2
H49E H 0.0336 0.2881 0.9354 0.089 Uiso 0.54(2) 1 calc PR A 2
H49F H 0.0087 0.2719 0.8314 0.089 Uiso 0.54(2) 1 calc PR A 2
C47B C 0.0855(12) 0.2674(10) 0.8250(19) 0.047(6) Uani 0.54(2) 1 d P A 2
C19 C -0.0323(6) 0.2808(5) 0.5457(14) 0.074(5) Uani 1 1 d . B .
H19A H -0.0520 0.3100 0.5363 0.110 Uiso 1 1 calc R . .
H19B H -0.0232 0.2675 0.4796 0.110 Uiso 1 1 calc R . .
H19C H -0.0029 0.2890 0.5838 0.110 Uiso 1 1 calc R . .
C18 C -0.0622(8) 0.2421(5) 0.6055(18) 0.099(8) Uani 1 1 d . . .
C20 C -0.1131(8) 0.2277(8) 0.540(2) 0.141(12) Uani 1 1 d . B .
H20A H -0.1320 0.2036 0.5777 0.211 Uiso 1 1 calc R . .
H20B H -0.1040 0.2141 0.4739 0.211 Uiso 1 1 calc R . .
H20C H -0.1328 0.2569 0.5296 0.211 Uiso 1 1 calc R . .
C21B C -0.032(5) 0.284(5) 0.726(10) 0.07(4) Uiso 0.15(6) 1 d P B 1
C22 C 0.0933(5) -0.0406(5) 0.0713(10) 0.053(3) Uani 1 1 d . . .
C24 C 0.0534(5) -0.0772(6) 0.0402(11) 0.067(4) Uani 1 1 d . . .
H24A H 0.0218 -0.0655 0.0637 0.101 Uiso 1 1 calc R . .
H24B H 0.0603 -0.1088 0.0707 0.101 Uiso 1 1 calc R . .
H24C H 0.0529 -0.0804 -0.0337 0.101 Uiso 1 1 calc R . .
C25 C 0.1430(5) -0.0549(8) 0.0385(11) 0.088(6) Uani 1 1 d . . .
H25A H 0.1663 -0.0302 0.0601 0.131 Uiso 1 1 calc R . .
H25B H 0.1438 -0.0579 -0.0353 0.131 Uiso 1 1 calc R . .
H25C H 0.1515 -0.0862 0.0692 0.131 Uiso 1 1 calc R . .
C23 C 0.0795(8) 0.0080(7) 0.0073(12) 0.083(5) Uani 1 1 d . . .
H23A H 0.0469 0.0189 0.0262 0.124 Uiso 1 1 calc R . .
H23B H 0.0803 0.0006 -0.0652 0.124 Uiso 1 1 calc R . .
H23C H 0.1031 0.0336 0.0223 0.124 Uiso 1 1 calc R . .
C21A C -0.080(2) 0.2627(9) 0.710(2) 0.19(3) Uani 0.85(6) 1 d P B 2
H21A H -0.0990 0.2379 0.7453 0.280 Uiso 0.85(6) 1 calc PR B 2
H21B H -0.1001 0.2915 0.6987 0.280 Uiso 0.85(6) 1 calc PR B 2
H21C H -0.0517 0.2715 0.7514 0.280 Uiso 0.85(6) 1 calc PR B 2
C45 C -0.0735(5) 0.2494(5) 0.2321(12) 0.064(4) Uani 1 1 d . . .
H45A H -0.0689 0.2399 0.3029 0.096 Uiso 1 1 calc R . .
H45B H -0.1054 0.2647 0.2241 0.096 Uiso 1 1 calc R . .
H45C H -0.0481 0.2724 0.2124 0.096 Uiso 1 1 calc R . .

loop_
_atom_site_aniso_label
_atom_site_aniso_U_11
_atom_site_aniso_U_22
_atom_site_aniso_U_33
_atom_site_aniso_U_23
_atom_site_aniso_U_13
_atom_site_aniso_U_12
Au2 0.0400(2) 0.02785(19) 0.0246(2) 0.00064(14) 0.00104(15) 0.00160(15)
Au1 0.0321(2) 0.0319(2) 0.0303(2) 0.00491(15) 0.00343(15) -0.00541(15)
N1 0.032(4) 0.039(5) 0.032(5) 0.006(4) -0.004(4) -0.013(4)
N2 0.030(4) 0.028(4) 0.029(4) -0.005(3) 0.005(3) -0.005(3)
C14 0.043(6) 0.040(6) 0.056(8) -0.006(5) 0.008(6) -0.006(5)
C31 0.029(5) 0.031(5) 0.029(5) 0.007(4) 0.006(4) -0.006(4)
C46 0.057(8) 0.051(8) 0.069(9) 0.004(7) -0.025(7) 0.007(6)
C42 0.112(12) 0.031(6) 0.026(6) 0.003(4) 0.006(6) 0.027(7)
C2 0.070(9) 0.038(6) 0.061(9) 0.006(6) 0.025(7) -0.001(6)
C44 0.034(6) 0.070(9) 0.074(10) -0.002(7) -0.015(6) -0.003(6)
C1 0.043(6) 0.035(5) 0.037(6) -0.002(4) 0.022(5) 0.002(4)
C3 0.116(14) 0.032(7) 0.114(15) -0.017(8) 0.078(12) -0.011(8)
C41 0.118(12) 0.033(6) 0.023(6) -0.001(5) 0.007(7) 0.009(7)
C4 0.134(15) 0.030(6) 0.078(11) -0.006(7) 0.060(11) -0.018(8)
C37 0.050(6) 0.033(5) 0.031(5) -0.001(4) -0.005(5) 0.013(5)
C11 0.029(5) 0.038(5) 0.030(5) 0.006(4) -0.002(4) -0.007(4)
C9 0.051(7) 0.049(7) 0.035(6) 0.012(5) -0.008(5) -0.021(5)
C33 0.034(5) 0.034(5) 0.028(5) 0.000(4) -0.002(4) -0.009(4)
C12 0.028(5) 0.030(5) 0.041(6) 0.003(4) -0.001(4) -0.009(4)
C38 0.024(4) 0.032(5) 0.030(5) -0.001(4) 0.000(4) 0.003(4)
C10 0.032(5) 0.047(6) 0.046(7) 0.007(5) -0.003(5) -0.007(5)
C34 0.036(6) 0.051(7) 0.042(7) -0.014(5) 0.013(5) -0.003(5)
C26 0.029(5) 0.034(5) 0.039(6) 0.005(4) 0.002(4) 0.001(4)
C35 0.032(5) 0.029(5) 0.042(6) -0.008(4) 0.002(4) 0.001(4)
C36 0.032(5) 0.021(4) 0.026(5) 0.000(3) -0.003(4) -0.007(3)
C17 0.037(5) 0.028(5) 0.034(5) 0.004(4) 0.001(4) -0.008(4)
C29 0.034(5) 0.045(6) 0.036(6) 0.011(5) -0.008(4) -0.008(4)
C15 0.035(6) 0.045(6) 0.045(7) -0.011(5) 0.004(5) -0.012(5)
C16 0.034(5) 0.042(6) 0.040(6) -0.004(5) 0.002(5) -0.009(4)
C30 0.031(5) 0.040(6) 0.033(5) 0.008(4) -0.001(4) -0.005(4)
C32 0.029(5) 0.029(5) 0.026(5) 0.000(4) -0.002(4) -0.012(4)
C8 0.044(6) 0.055(7) 0.034(6) 0.006(5) 0.001(5) -0.031(5)
C7 0.033(5) 0.055(7) 0.030(5) 0.006(5) 0.005(4) -0.022(5)
C28 0.035(5) 0.034(5) 0.051(7) 0.000(5) -0.008(5) -0.008(4)
C27 0.031(5) 0.043(6) 0.042(6) 0.014(5) 0.002(4) 0.007(4)
C13 0.048(6) 0.033(5) 0.042(6) 0.000(5) -0.001(5) -0.005(5)
C39 0.030(5) 0.032(5) 0.023(5) -0.001(4) 0.002(4) 0.002(4)
C40 0.064(8) 0.035(6) 0.037(6) -0.007(5) 0.008(6) 0.006(5)
C5 0.088(10) 0.054(8) 0.040(7) -0.012(6) 0.028(7) -0.032(7)
C6 0.064(8) 0.040(6) 0.029(6) -0.004(5) 0.014(5) -0.012(5)
C43 0.038(6) 0.043(6) 0.062(8) -0.001(6) -0.006(6) -0.001(5)
C50 0.085(10) 0.068(9) 0.021(6) 0.012(5) 0.007(6) 0.010(7)
C47A 0.11(3) 0.029(12) 0.015(12) -0.003(9) 0.005(15) -0.008(16)
C48A 0.09(3) 0.10(3) 0.010(12) 0.013(14) -0.001(15) 0.00(2)
C49A 0.047(16) 0.069(19) 0.044(16) -0.001(14) -0.014(12) -0.025(14)
C48B 0.07(2) 0.08(2) 0.038(15) 0.018(14) -0.027(15) -0.030(17)
C49B 0.09(2) 0.055(15) 0.030(12) 0.014(10) 0.022(12) 0.019(13)
C47B 0.059(16) 0.048(14) 0.035(12) -0.004(10) 0.009(12) 0.004(12)
C19 0.072(10) 0.034(7) 0.114(14) -0.013(8) 0.028(9) 0.004(6)
C18 0.121(16) 0.031(7) 0.146(18) 0.007(9) 0.081(14) 0.012(8)
C20 0.077(14) 0.076(13) 0.27(4) 0.045(18) 0.068(18) 0.011(11)
C22 0.044(7) 0.072(9) 0.042(7) -0.013(6) 0.006(5) -0.025(6)
C24 0.057(8) 0.106(13) 0.040(7) -0.018(8) 0.009(6) -0.027(8)
C25 0.048(8) 0.17(2) 0.039(8) -0.011(10) -0.007(6) 0.007(10)
C23 0.120(15) 0.085(12) 0.043(9) 0.006(8) -0.008(9) -0.008(11)
C21A 0.37(8) 0.052(15) 0.14(3) 0.011(16) 0.14(4) 0.08(3)
C45 0.057(8) 0.066(9) 0.068(10) -0.009(7) -0.015(7) 0.018(7)

loop_
_atom_type_symbol
_atom_type_description
_atom_type_scat_dispersion_real
_atom_type_scat_dispersion_imag
_atom_type_scat_source
C C 0.0030 0.0020 'International Tables Vol C Tables 4.2.6.8 and 6.1.1.4'
H H 0.0000 0.0000 'International Tables Vol C Tables 4.2.6.8 and 6.1.1.4'
Au Au -2.0130 8.8020 'International Tables Vol C Tables 4.2.6.8 and 6.1.1.4'
N N 0.0060 0.0030 'International Tables Vol C Tables 4.2.6.8 and 6.1.1.4'
Cl Cl 0.1480 0.1590 'International Tables Vol C Tables 4.2.6.8 and 6.1.1.4'

loop_
_geom_angle_atom_site_label_1
_geom_angle_atom_site_label_2
_geom_angle_atom_site_label_3
_geom_angle
_geom_angle_site_symmetry_3
C37 Au2 N2 173.0(4) .
C26 Au1 N1 177.3(4) .
C26 Au1 C1 99.8(4) .
N1 Au1 C1 81.0(4) .
C26 Au1 C17 98.5(4) .
N1 Au1 C17 80.8(4) .
C1 Au1 C17 161.5(4) .
C7 N1 C11 125.6(10) .
C7 N1 Au1 117.6(8) .
C11 N1 Au1 116.4(7) .
C32 N2 C36 120.8(8) .
C32 N2 Au2 116.7(7) .
C36 N2 Au2 118.5(6) .
C13 C14 C15 121.4(11) .
C13 C14 H14 119.3 .
C15 C14 H14 119.3 .
C30 C31 C26 117.4(9) .
C30 C31 C32 120.6(8) .
C26 C31 C32 121.8(8) .
C43 C46 H46A 109.5 .
C43 C46 H46B 109.5 .
H46A C46 H46B 109.5 .
C43 C46 H46C 109.5 .
H46A C46 H46C 109.5 .
H46B C46 H46C 109.5 .
C41 C42 C37 121.6(10) .
C41 C42 H42 119.2 .
C37 C42 H42 119.2 .
C1 C2 C3 122.5(14) .
C1 C2 H2 118.7 .
C3 C2 H2 118.7 .
C43 C44 H44A 109.5 .
C43 C44 H44B 109.5 .
H44A C44 H44B 109.5 .
C43 C44 H44C 109.5 .
H44A C44 H44C 109.5 .
H44B C44 H44C 109.5 .
C2 C1 C6 116.8(11) .
C2 C1 Au1 132.4(10) .
C6 C1 Au1 110.7(8) .
C2 C3 C4 118.4(15) .
C2 C3 C18 116.7(17) .
C4 C3 C18 124.8(14) .
C42 C41 C40 119.1(11) .
C42 C41 C47B 119.9(14) .
C40 C41 C47B 119.0(13) .
C42 C41 C47A 119.8(14) .
C40 C41 C47A 117.5(13) .
C47B C41 C47A 33.0(14) .
C5 C4 C3 120.1(13) .
C5 C4 H4 119.9 .
C3 C4 H4 119.9 .
C38 C37 C42 118.4(10) .
C38 C37 Au2 127.4(8) .
C42 C37 Au2 113.9(7) .
N1 C11 C10 115.5(10) .
N1 C11 C12 113.7(9) .
C10 C11 C12 130.9(11) .
C10 C9 C8 120.1(11) .
C10 C9 H9 119.9 .
C8 C9 H9 119.9 .
C34 C33 C32 118.4(10) .
C34 C33 H33 120.8 .
C32 C33 H33 120.8 .
C13 C12 C17 118.8(10) .
C13 C12 C11 123.6(10) .
C17 C12 C11 117.6(9) .
C37 C38 C39 119.8(9) .
C37 C38 C36 124.8(9) 4
C39 C38 C36 115.4(8) 4
C9 C10 C11 121.7(12) .
C9 C10 H10 119.2 .
C11 C10 H10 119.2 .
C33 C34 C35 120.7(10) .
C33 C34 H34 119.6 .
C35 C34 H34 119.6 .
C27 C26 C31 119.2(10) .
C27 C26 Au1 120.3(8) .
C31 C26 Au1 120.5(7) .
C34 C35 C36 118.2(10) .
C34 C35 H35 120.9 .
C36 C35 H35 120.9 .
N2 C36 C35 120.6(9) .
N2 C36 C38 119.5(8) 2
C35 C36 C38 119.9(9) 2
C16 C17 C12 119.6(10) .
C16 C17 Au1 128.9(8) .
C12 C17 Au1 111.4(8) .
C30 C29 C28 121.8(10) .
C30 C29 H29 119.1 .
C28 C29 H29 119.1 .
C16 C15 C14 118.2(11) .
C16 C15 C22 122.3(12) .
C14 C15 C22 119.5(11) .
C15 C16 C17 121.2(11) .
C15 C16 H16 119.4 .
C17 C16 H16 119.4 .
C29 C30 C31 121.7(10) .
C29 C30 H30 119.1 .
C31 C30 H30 119.1 .
N2 C32 C33 121.1(9) .
N2 C32 C31 119.2(9) .
C33 C32 C31 119.6(9) .
C7 C8 C9 118.5(11) .
C7 C8 H8 120.7 .
C9 C8 H8 120.7 .
N1 C7 C8 118.5(11) .
N1 C7 C6 113.6(10) .
C8 C7 C6 127.9(11) .
C29 C28 C27 116.4(10) .
C29 C28 C43 123.0(11) .
C27 C28 C43 120.4(11) .
C26 C27 C28 123.2(10) .
C26 C27 H27 118.4 .
C28 C27 H27 118.4 .
C12 C13 C14 120.7(11) .
C12 C13 H13 119.6 .
C14 C13 H13 119.6 .
C40 C39 C38 121.9(10) .
C40 C39 H39 119.1 .
C38 C39 H39 119.1 .
C39 C40 C41 119.1(10) .
C39 C40 H40 120.4 .
C41 C40 H40 120.4 .
C4 C5 C6 120.6(14) .
C4 C5 H5 119.7 .
C6 C5 H5 119.7 .
C5 C6 C1 120.7(12) .
C5 C6 C7 122.6(11) .
C1 C6 C7 116.7(9) .
C28 C43 C46 112.7(11) .
C28 C43 C45 107.6(10) .
C46 C43 C45 108.3(11) .
C28 C43 C44 112.3(10) .
C46 C43 C44 107.2(11) .
C45 C43 C44 108.5(11) .
C47B C50 C47A 32.8(14) .
C48A C47A C49A 114(3) .
C48A C47A C41 107(3) .
C49A C47A C41 116(2) .
C48A C47A C50 110(3) .
C49A C47A C50 109(2) .
C41 C47A C50 100(2) .
C47A C48A H48A 109.5 .
C47A C48A H48B 109.5 .
H48A C48A H48B 109.5 .
C47A C48A H48C 109.5 .
H48A C48A H48C 109.5 .
H48B C48A H48C 109.5 .
C47A C49A H49A 109.5 .
C47A C49A H49B 109.5 .
H49A C49A H49B 109.5 .
C47A C49A H49C 109.5 .
H49A C49A H49C 109.5 .
H49B C49A H49C 109.5 .
C47B C48B H48D 109.5 .
C47B C48B H48E 109.5 .
H48D C48B H48E 109.5 .
C47B C48B H48F 109.5 .
H48D C48B H48F 109.5 .
H48E C48B H48F 109.5 .
C47B C49B H49D 109.5 .
C47B C49B H49E 109.5 .
H49D C49B H49E 109.5 .
C47B C49B H49F 109.5 .
H49D C49B H49F 109.5 .
H49E C49B H49F 109.5 .
C50 C47B C49B 112(2) .
C50 C47B C41 115.2(17) .
C49B C47B C41 115(2) .
C50 C47B C48B 106(2) .
C49B C47B C48B 106(2) .
C41 C47B C48B 101(2) .
C18 C19 H19A 109.5 .
C18 C19 H19B 109.5 .
H19A C19 H19B 109.5 .
C18 C19 H19C 109.5 .
H19A C19 H19C 109.5 .
H19B C19 H19C 109.5 .
C19 C18 C21A 111.3(19) .
C19 C18 C3 110.6(13) .
C21A C18 C3 110.9(19) .
C19 C18 C20 109.7(18) .
C21A C18 C20 106(3) .
C3 C18 C20 108.1(15) .
C18 C20 H20A 109.5 .
C18 C20 H20B 109.5 .
H20A C20 H20B 109.5 .
C18 C20 H20C 109.5 .
H20A C20 H20C 109.5 .
H20B C20 H20C 109.5 .
C25 C22 C24 113.8(14) .
C25 C22 C15 112.3(11) .
C24 C22 C15 109.6(10) .
C25 C22 C23 106.3(13) .
C24 C22 C23 103.4(13) .
C15 C22 C23 111.0(12) .
C22 C24 H24A 109.5 .
C22 C24 H24B 109.5 .
H24A C24 H24B 109.5 .
C22 C24 H24C 109.5 .
H24A C24 H24C 109.5 .
H24B C24 H24C 109.5 .
C22 C25 H25A 109.5 .
C22 C25 H25B 109.5 .
H25A C25 H25B 109.5 .
C22 C25 H25C 109.5 .
H25A C25 H25C 109.5 .
H25B C25 H25C 109.5 .
C22 C23 H23A 109.5 .
C22 C23 H23B 109.5 .
H23A C23 H23B 109.5 .
C22 C23 H23C 109.5 .
H23A C23 H23C 109.5 .
H23B C23 H23C 109.5 .
C18 C21A H21A 109.5 .
C18 C21A H21B 109.5 .
H21A C21A H21B 109.5 .
C18 C21A H21C 109.4 .
H21A C21A H21C 109.5 .
H21B C21A H21C 109.5 .
C43 C45 H45A 109.5 .
C43 C45 H45B 109.5 .
H45A C45 H45B 109.5 .
C43 C45 H45C 109.5 .
H45A C45 H45C 109.5 .
H45B C45 H45C 109.5 .

loop_
_geom_bond_atom_site_label_1
_geom_bond_atom_site_label_2
_geom_bond_distance
_geom_bond_site_symmetry_2
Au2 C37 2.019(10) .
Au2 N2 2.137(8) .
Au1 C26 2.041(10) .
Au1 N1 2.047(9) .
Au1 C1 2.076(10) .
Au1 C17 2.078(11) .
N1 C7 1.334(14) .
N1 C11 1.374(14) .
N2 C32 1.347(12) .
N2 C36 1.348(12) .
C14 C13 1.403(17) .
C14 C15 1.404(17) .
C14 H14 0.9300 .
C31 C30 1.402(14) .
C31 C26 1.433(13) .
C31 C32 1.501(13) .
C46 C43 1.534(19) .
C46 H46A 0.9600 .
C46 H46B 0.9600 .
C46 H46C 0.9600 .
C42 C41 1.386(16) .
C42 C37 1.438(15) .
C42 H42 0.9300 .
C2 C1 1.381(16) .
C2 C3 1.401(19) .
C2 H2 0.9300 .
C44 C43 1.578(17) .
C44 H44A 0.9600 .
C44 H44B 0.9600 .
C44 H44C 0.9600 .
C1 C6 1.444(16) .
C3 C4 1.43(3) .
C3 C18 1.59(2) .
C41 C40 1.425(16) .
C41 C47B 1.61(3) .
C41 C47A 1.63(3) .
C4 C5 1.36(2) .
C4 H4 0.9300 .
C37 C38 1.367(14) .
C11 C10 1.384(15) .
C11 C12 1.463(15) .
C9 C10 1.363(17) .
C9 C8 1.409(18) .
C9 H9 0.9300 .
C33 C34 1.379(15) .
C33 C32 1.405(14) .
C33 H33 0.9300 .
C12 C13 1.391(15) .
C12 C17 1.425(14) .
C38 C39 1.435(13) .
C38 C36 1.508(13) 4
C10 H10 0.9300 .
C34 C35 1.392(16) .
C34 H34 0.9300 .
C26 C27 1.376(14) .
C35 C36 1.414(14) .
C35 H35 0.9300 .
C36 C38 1.508(13) 2
C17 C16 1.416(15) .
C29 C30 1.383(14) .
C29 C28 1.390(15) .
C29 H29 0.9300 .
C15 C16 1.396(15) .
C15 C22 1.533(17) .
C16 H16 0.9300 .
C30 H30 0.9300 .
C8 C7 1.383(16) .
C8 H8 0.9300 .
C7 C6 1.495(17) .
C28 C27 1.416(15) .
C28 C43 1.528(16) .
C27 H27 0.9300 .
C13 H13 0.9300 .
C39 C40 1.365(15) .
C39 H39 0.9300 .
C40 H40 0.9300 .
C5 C6 1.402(16) .
C5 H5 0.9300 .
C43 C45 1.553(18) .
C50 C47B 1.41(3) .
C50 C47A 1.70(3) .
C47A C48A 1.56(5) .
C47A C49A 1.59(5) .
C48A H48A 0.9600 .
C48A H48B 0.9600 .
C48A H48C 0.9600 .
C49A H49A 0.9600 .
C49A H49B 0.9600 .
C49A H49C 0.9600 .
C48B C47B 1.64(4) .
C48B H48D 0.9600 .
C48B H48E 0.9600 .
C48B H48F 0.9600 .
C49B C47B 1.55(4) .
C49B H49D 0.9600 .
C49B H49E 0.9600 .
C49B H49F 0.9600 .
C19 C18 1.53(2) .
C19 H19A 0.9600 .
C19 H19B 0.9600 .
C19 H19C 0.9600 .
C18 C21A 1.54(3) .
C18 C20 1.66(3) .
C20 H20A 0.9600 .
C20 H20B 0.9600 .
C20 H20C 0.9600 .
C22 C25 1.459(19) .
C22 C24 1.515(17) .
C22 C23 1.60(2) .
C24 H24A 0.9600 .
C24 H24B 0.9600 .
C24 H24C 0.9600 .
C25 H25A 0.9600 .
C25 H25B 0.9600 .
C25 H25C 0.9600 .
C23 H23A 0.9600 .
C23 H23B 0.9600 .
C23 H23C 0.9600 .
C21A H21A 0.9600 .
C21A H21B 0.9600 .
C21A H21C 0.9600 .
C45 H45A 0.9600 .
C45 H45B 0.9600 .
C45 H45C 0.9600 .

loop_
_geom_torsion_atom_site_label_1
_geom_torsion_atom_site_label_2
_geom_torsion_atom_site_label_3
_geom_torsion_atom_site_label_4
_geom_torsion
_geom_torsion_site_symmetry_1
_geom_torsion_site_symmetry_4
C26 Au1 N1 C7 103(8) . .
C1 Au1 N1 C7 -5.9(8) . .
C17 Au1 N1 C7 177.5(8) . .
C26 Au1 N1 C11 -71(8) . .
C1 Au1 N1 C11 -179.4(8) . .
C17 Au1 N1 C11 4.0(7) . .
C37 Au2 N2 C32 -122(3) . .
C37 Au2 N2 C36 36(3) . .
C3 C2 C1 C6 -6(2) . .
C3 C2 C1 Au1 172.9(12) . .
C26 Au1 C1 C2 8.3(13) . .
N1 Au1 C1 C2 -174.3(13) . .
C17 Au1 C1 C2 -163.7(12) . .
C26 Au1 C1 C6 -172.9(8) . .
N1 Au1 C1 C6 4.4(8) . .
C17 Au1 C1 C6 15.0(19) . .
C1 C2 C3 C4 11(2) . .
C1 C2 C3 C18 -172.6(15) . .
C37 C42 C41 C40 3(2) . .
C37 C42 C41 C47B 166.3(18) . .
C37 C42 C41 C47A -155(2) . .
C2 C3 C4 C5 -9(2) . .
C18 C3 C4 C5 174.9(16) . .
C41 C42 C37 C38 -2(2) . .
C41 C42 C37 Au2 172.9(13) . .
N2 Au2 C37 C38 84(3) . .
N2 Au2 C37 C42 -91(3) . .
C7 N1 C11 C10 4.5(14) . .
Au1 N1 C11 C10 177.3(7) . .
C7 N1 C11 C12 -176.7(9) . .
Au1 N1 C11 C12 -3.8(11) . .
N1 C11 C12 C13 -175.5(9) . .
C10 C11 C12 C13 3.2(17) . .
N1 C11 C12 C17 0.8(13) . .
C10 C11 C12 C17 179.5(10) . .
C42 C37 C38 C39 0.3(16) . .
Au2 C37 C38 C39 -173.6(8) . .
C42 C37 C38 C36 -177.4(11) . 4
Au2 C37 C38 C36 8.7(16) . 4
C8 C9 C10 C11 0.2(17) . .
N1 C11 C10 C9 -2.7(15) . .
C12 C11 C10 C9 178.6(10) . .
C32 C33 C34 C35 1.3(16) . .
C30 C31 C26 C27 -5.1(16) . .
C32 C31 C26 C27 179.6(10) . .
C30 C31 C26 Au1 173.4(8) . .
C32 C31 C26 Au1 -2.0(14) . .
N1 Au1 C26 C27 -166(8) . .
C1 Au1 C26 C27 -58.1(10) . .
C17 Au1 C26 C27 119.3(10) . .
N1 Au1 C26 C31 15(9) . .
C1 Au1 C26 C31 123.5(9) . .
C17 Au1 C26 C31 -59.0(9) . .
C33 C34 C35 C36 -3.4(16) . .
C32 N2 C36 C35 3.6(13) . .
Au2 N2 C36 C35 -153.1(7) . .
C32 N2 C36 C38 -173.9(8) . 2
Au2 N2 C36 C38 29.4(11) . 2
C34 C35 C36 N2 1.0(14) . .
C34 C35 C36 C38 178.5(9) . 2
C13 C12 C17 C16 1.8(15) . .
C11 C12 C17 C16 -174.7(9) . .
C13 C12 C17 Au1 178.8(8) . .
C11 C12 C17 Au1 2.4(11) . .
C26 Au1 C17 C16 -9.3(10) . .
N1 Au1 C17 C16 173.4(10) . .
C1 Au1 C17 C16 162.8(12) . .
C26 Au1 C17 C12 174.0(7) . .
N1 Au1 C17 C12 -3.3(7) . .
C1 Au1 C17 C12 -13.9(18) . .
C13 C14 C15 C16 -0.1(17) . .
C13 C14 C15 C22 -177.5(11) . .
C14 C15 C16 C17 0.8(16) . .
C22 C15 C16 C17 178.1(10) . .
C12 C17 C16 C15 -1.7(16) . .
Au1 C17 C16 C15 -178.1(8) . .
C28 C29 C30 C31 1.5(18) . .
C26 C31 C30 C29 3.0(16) . .
C32 C31 C30 C29 178.4(10) . .
C36 N2 C32 C33 -5.8(13) . .
Au2 N2 C32 C33 151.3(7) . .
C36 N2 C32 C31 170.2(8) . .
Au2 N2 C32 C31 -32.7(10) . .
C34 C33 C32 N2 3.3(14) . .
C34 C33 C32 C31 -172.7(9) . .
C30 C31 C32 N2 136.0(10) . .
C26 C31 C32 N2 -48.8(13) . .
C30 C31 C32 C33 -47.9(13) . .
C26 C31 C32 C33 127.3(11) . .
C10 C9 C8 C7 1.1(16) . .
C11 N1 C7 C8 -3.3(15) . .
Au1 N1 C7 C8 -176.1(7) . .
C11 N1 C7 C6 178.5(9) . .
Au1 N1 C7 C6 5.8(11) . .
C9 C8 C7 N1 0.4(15) . .
C9 C8 C7 C6 178.2(10) . .
C30 C29 C28 C27 -3.8(17) . .
C30 C29 C28 C43 171.6(11) . .
C31 C26 C27 C28 2.9(18) . .
Au1 C26 C27 C28 -175.5(9) . .
C29 C28 C27 C26 1.5(17) . .
C43 C28 C27 C26 -173.9(11) . .
C17 C12 C13 C14 -1.1(16) . .
C11 C12 C13 C14 175.1(10) . .
C15 C14 C13 C12 0.3(18) . .
C37 C38 C39 C40 0.4(16) . .
C36 C38 C39 C40 178.3(10) 4 .
C38 C39 C40 C41 0.4(18) . .
C42 C41 C40 C39 -2(2) . .
C47B C41 C40 C39 -165.8(17) . .
C47A C41 C40 C39 157(2) . .
C3 C4 C5 C6 2(2) . .
C4 C5 C6 C1 3(2) . .
C4 C5 C6 C7 -174.2(13) . .
C2 C1 C6 C5 -1.6(18) . .
Au1 C1 C6 C5 179.5(10) . .
C2 C1 C6 C7 176.0(11) . .
Au1 C1 C6 C7 -2.9(13) . .
N1 C7 C6 C5 175.9(11) . .
C8 C7 C6 C5 -2.0(19) . .
N1 C7 C6 C1 -1.7(14) . .
C8 C7 C6 C1 -179.6(10) . .
C29 C28 C43 C46 24.1(16) . .
C27 C28 C43 C46 -160.7(11) . .
C29 C28 C43 C45 -95.2(14) . .
C27 C28 C43 C45 80.0(14) . .
C29 C28 C43 C44 145.4(12) . .
C27 C28 C43 C44 -39.4(16) . .
C42 C41 C47A C48A -165(2) . .
C40 C41 C47A C48A 36(4) . .
C47B C41 C47A C48A -65(4) . .
C42 C41 C47A C49A 66(3) . .
C40 C41 C47A C49A -92(2) . .
C47B C41 C47A C49A 166(4) . .
C42 C41 C47A C50 -51(3) . .
C40 C41 C47A C50 151.0(15) . .
C47B C41 C47A C50 49(2) . .
C47B C50 C47A C48A 52(3) . .
C47B C50 C47A C49A 177(4) . .
C47B C50 C47A C41 -61(3) . .
C47A C50 C47B C49B -153(4) . .
C47A C50 C47B C41 73(3) . .
C47A C50 C47B C48B -37(3) . .
C42 C41 C47B C50 16(3) . .
C40 C41 C47B C50 179.6(18) . .
C47A C41 C47B C50 -84(3) . .
C42 C41 C47B C49B -116(2) . .
C40 C41 C47B C49B 47(3) . .
C47A C41 C47B C49B 144(4) . .
C42 C41 C47B C48B 130(2) . .
C40 C41 C47B C48B -67(3) . .
C47A C41 C47B C48B 30(3) . .
C2 C3 C18 C19 -53(2) . .
C4 C3 C18 C19 123.3(19) . .
C2 C3 C18 C21A -177(3) . .
C4 C3 C18 C21A -1(3) . .
C2 C3 C18 C20 67.4(19) . .
C4 C3 C18 C20 -117(2) . .
C16 C15 C22 C25 125.6(15) . .
C14 C15 C22 C25 -57.1(17) . .
C16 C15 C22 C24 -106.9(14) . .
C14 C15 C22 C24 70.4(15) . .
C16 C15 C22 C23 6.7(16) . .
C14 C15 C22 C23 -176.0(12) . .
